data_4026295
loop_
_publ_author_name
'Marwan W. Ghosn'
'Christian Wolf'

_publ_section_title
;
 Synthesis, Conformational Stability, and Asymmetric Transformation of
 Atropisomeric 1,8-Bisphenolnaphthalenes
;
_journal_name_full 'Journal of Organic Chemistry'
_journal_page_first 3888
_journal_page_last 3897
_journal_paper_doi 10.1021/jo200309g
_journal_volume 76
_journal_year 2011
_chemical_formula_sum 'C26 H20 O4'
_chemical_formula_weight 396.42
_chemical_name_systematic
; 
 ? 
;
_space_group_IT_number 78
_symmetry_cell_setting tetragonal
_symmetry_space_group_name_Hall 'P 4cw'
_symmetry_space_group_name_H-M 'P 43'
_atom_sites_solution_hydrogens geom
_atom_sites_solution_primary direct
_atom_sites_solution_secondary difmap
_audit_creation_method SHELXL-97
_cell_angle_alpha 90.00
_cell_angle_beta 90.00
_cell_angle_gamma 90.00
_cell_formula_units_Z 8
_cell_length_a 11.7955(17)
_cell_length_b 11.7955(17)
_cell_length_c 28.477(4)
_cell_measurement_temperature 100(2)
_cell_volume 3962.1(10)
_computing_structure_refinement 'SHELXL-97 (Sheldrick, 1997)'
_computing_structure_solution 'SHELXS-97 (Sheldrick, 1990)'
_diffrn_ambient_temperature 100(2)
_diffrn_measured_fraction_theta_full 1.000
_diffrn_measured_fraction_theta_max 1.000
_diffrn_radiation_monochromator graphite
_diffrn_radiation_source 'fine-focus sealed tube'
_diffrn_radiation_type MoK\a
_diffrn_radiation_wavelength 0.71073
_diffrn_reflns_av_R_equivalents 0.0715
_diffrn_reflns_av_sigmaI/netI 0.0585
_diffrn_reflns_limit_h_max 14
_diffrn_reflns_limit_h_min -14
_diffrn_reflns_limit_k_max 14
_diffrn_reflns_limit_k_min -14
_diffrn_reflns_limit_l_max 33
_diffrn_reflns_limit_l_min -33
_diffrn_reflns_number 29086
_diffrn_reflns_theta_full 25.00
_diffrn_reflns_theta_max 25.00
_diffrn_reflns_theta_min 1.73
_exptl_absorpt_coefficient_mu 0.089
_exptl_absorpt_correction_T_max 0.9956
_exptl_absorpt_correction_T_min 0.9868
_exptl_absorpt_correction_type multi-scan
_exptl_crystal_density_diffrn 1.329
_exptl_crystal_F_000 1664
_exptl_crystal_size_max 0.15
_exptl_crystal_size_mid 0.10
_exptl_crystal_size_min 0.05
_refine_diff_density_max 0.207
_refine_diff_density_min -0.181
_refine_diff_density_rms 0.041
_refine_ls_abs_structure_details 'Flack H D (1983), Acta Cryst. A39, 876-881'
_refine_ls_abs_structure_Flack 2.1(14)
_refine_ls_extinction_method none
_refine_ls_goodness_of_fit_ref 1.013
_refine_ls_hydrogen_treatment constr
_refine_ls_matrix_type full
_refine_ls_number_parameters 545
_refine_ls_number_reflns 6941
_refine_ls_number_restraints 1
_refine_ls_restrained_S_all 1.013
_refine_ls_R_factor_all 0.0921
_refine_ls_R_factor_gt 0.0511
_refine_ls_shift/su_max 0.002
_refine_ls_shift/su_mean 0.000
_refine_ls_structure_factor_coef Fsqd
_refine_ls_weighting_details 'calc w=1/[\s^2^(Fo^2^)+(0.0552P)^2^+0.0000P] where P=(Fo^2^+2Fc^2^)/3'
_refine_ls_weighting_scheme calc
_refine_ls_wR_factor_gt 0.1041
_refine_ls_wR_factor_ref 0.1144
_reflns_number_gt 4770
_reflns_number_total 6941
_reflns_threshold_expression >2sigma(I)
_cod_data_source_file jo200309g_si_001.cif
_cod_data_source_block c:\docume~1\bruker~1\desktop\work09~1\09209_0m
_cod_database_code 4026295

loop_
_symmetry_equiv_pos_as_xyz
'x, y, z'
'-y, x, z+3/4'
'-x, -y, z+1/2'
'y, -x, z+1/4'

loop_
_atom_site_label
_atom_site_type_symbol
_atom_site_fract_x
_atom_site_fract_y
_atom_site_fract_z
_atom_site_U_iso_or_equiv
_atom_site_adp_type
_atom_site_occupancy
_atom_site_symmetry_multiplicity
_atom_site_calc_flag
_atom_site_refinement_flags
O56 O 0.2342(2) 0.2387(2) 0.16607(10) 0.0418(7) Uani 1 1 d .
O55 O 0.2301(2) 0.0176(2) 0.16165(10) 0.0424(8) Uani 1 1 d .
H55 H 0.2030 0.0833 0.1598 0.051 Uiso 1 1 calc R
O53 O 0.2306(2) -0.0173(2) 0.31581(10) 0.0425(8) Uani 1 1 d .
H53 H 0.2037 -0.0831 0.3178 0.051 Uiso 1 1 calc R
O54 O 0.2341(2) -0.2391(2) 0.31147(10) 0.0423(7) Uani 1 1 d .
C49 C 0.3994(3) 0.1269(3) 0.17473(12) 0.0227(8) Uani 1 1 d .
C36 C 0.7028(3) 0.0298(3) 0.19543(12) 0.0219(8) Uani 1 1 d .
C41 C 0.3990(3) -0.1272(3) 0.30274(12) 0.0234(8) Uani 1 1 d .
C30 C 0.7029(3) -0.0288(3) 0.28206(13) 0.0226(8) Uani 1 1 d .
C40 C 0.3435(3) -0.0234(3) 0.30701(13) 0.0289(9) Uani 1 1 d .
C46 C 0.5201(3) -0.0770(3) 0.18167(13) 0.0260(9) Uani 1 1 d .
C38 C 0.5198(3) 0.0775(3) 0.29565(13) 0.0259(9) Uani 1 1 d .
C47 C 0.4036(3) -0.0786(3) 0.17389(14) 0.0341(9) Uani 1 1 d .
H47 H 0.3645 -0.1486 0.1711 0.041 Uiso 1 1 calc R
C48 C 0.3446(3) 0.0241(3) 0.17026(13) 0.0288(9) Uani 1 1 d .
C39 C 0.4039(3) 0.0784(3) 0.30387(14) 0.0341(9) Uani 1 1 d .
H39 H 0.3653 0.1486 0.3074 0.041 Uiso 1 1 calc R
C50 C 0.5169(3) 0.1264(3) 0.18365(11) 0.0242(8) Uani 1 1 d .
H50 H 0.5556 0.1967 0.1865 0.029 Uiso 1 1 calc R
C45 C 0.5769(3) 0.0278(3) 0.18836(12) 0.0228(8) Uani 1 1 d .
C42 C 0.5167(3) -0.1262(3) 0.29399(12) 0.0257(8) Uani 1 1 d .
H42 H 0.5556 -0.1964 0.2912 0.031 Uiso 1 1 calc R
C31 C 0.7589(2) 0.0002(3) 0.23915(14) 0.0212(7) Uani 1 1 d .
C32 C 0.8804(2) -0.0002(3) 0.23874(14) 0.0231(7) Uani 1 1 d .
C43 C 0.3386(3) -0.2320(3) 0.30654(13) 0.0335(9) Uani 1 1 d .
H43 H 0.3810 -0.3004 0.3052 0.040 Uiso 1 1 calc R
C51 C 0.3386(3) 0.2328(3) 0.17103(13) 0.0343(9) Uani 1 1 d .
H51 H 0.3806 0.3014 0.1725 0.041 Uiso 1 1 calc R
C33 C 0.9399(3) 0.0295(3) 0.19777(14) 0.0290(9) Uani 1 1 d .
H33 H 1.0205 0.0286 0.1982 0.035 Uiso 1 1 calc R
C27 C 0.9399(3) -0.0292(3) 0.28007(14) 0.0291(9) Uani 1 1 d .
H27 H 1.0204 -0.0277 0.2798 0.035 Uiso 1 1 calc R
C37 C 0.5768(3) -0.0278(3) 0.28936(12) 0.0230(8) Uani 1 1 d .
C35 C 0.7672(3) 0.0583(3) 0.15727(14) 0.0282(8) Uani 1 1 d .
H35 H 0.7293 0.0785 0.1290 0.034 Uiso 1 1 calc R
C34 C 0.8857(3) 0.0594(3) 0.15755(14) 0.0333(9) Uani 1 1 d .
H34 H 0.9272 0.0805 0.1303 0.040 Uiso 1 1 calc R
C52 C 0.5847(3) -0.1865(3) 0.18196(15) 0.0389(10) Uani 1 1 d .
H52A H 0.5315 -0.2501 0.1801 0.058 Uiso 1 1 calc R
H52B H 0.6288 -0.1923 0.2110 0.058 Uiso 1 1 calc R
H52C H 0.6362 -0.1888 0.1549 0.058 Uiso 1 1 calc R
C29 C 0.7670(3) -0.0581(3) 0.32044(13) 0.0277(8) Uani 1 1 d .
H29 H 0.7291 -0.0788 0.3486 0.033 Uiso 1 1 calc R
C28 C 0.8857(3) -0.0590(3) 0.31999(14) 0.0333(9) Uani 1 1 d .
H28 H 0.9273 -0.0800 0.3472 0.040 Uiso 1 1 calc R
C44 C 0.5842(3) 0.1870(3) 0.29543(14) 0.0375(10) Uani 1 1 d .
H44A H 0.5314 0.2500 0.2904 0.056 Uiso 1 1 calc R
H44B H 0.6404 0.1857 0.2701 0.056 Uiso 1 1 calc R
H44C H 0.6227 0.1968 0.3256 0.056 Uiso 1 1 calc R
O58 O 0.5780(2) 0.73878(19) 0.05604(10) 0.0431(7) Uani 1 1 d .
H58 H 0.5140 0.7090 0.0600 0.052 Uiso 1 1 calc R
O59 O 0.4219(2) 0.73872(19) -0.07853(10) 0.0434(7) Uani 1 1 d .
H59 H 0.4857 0.7089 -0.0828 0.052 Uiso 1 1 calc R
C13 C 0.5416(3) 0.9037(3) -0.07523(13) 0.0252(8) Uani 1 1 d .
O60 O 0.6435(2) 0.7327(2) -0.08682(11) 0.0536(8) Uani 1 1 d .
C10 C 0.4661(3) 1.2120(3) -0.05387(12) 0.0197(8) Uani 1 1 d .
C1 C 0.5341(3) 1.2121(3) 0.03113(12) 0.0210(8) Uani 1 1 d .
O57 O 0.3566(2) 0.7328(2) 0.06454(11) 0.0528(8) Uani 1 1 d .
C12 C 0.5496(3) 1.0210(3) -0.06897(12) 0.0249(8) Uani 1 1 d .
H12 H 0.6218 1.0564 -0.0709 0.030 Uiso 1 1 calc R
C20 C 0.4584(3) 0.9038(3) 0.05273(12) 0.0259(9) Uani 1 1 d .
C19 C 0.4509(3) 1.0201(3) 0.04663(12) 0.0237(8) Uani 1 1 d .
H19 H 0.3787 1.0555 0.0486 0.028 Uiso 1 1 calc R
C11 C 0.4551(3) 1.0868(3) -0.06002(11) 0.0194(8) Uani 1 1 d .
C6 C 0.4999(3) 1.2672(2) -0.01126(14) 0.0202(6) Uani 1 1 d .
C5 C 0.4999(3) 1.3902(2) -0.01137(14) 0.0233(7) Uani 1 1 d .
C15 C 0.3388(3) 0.9183(3) -0.06549(12) 0.0261(8) Uani 1 1 d .
H15 H 0.2660 0.8837 -0.0651 0.031 Uiso 1 1 calc R
C16 C 0.3484(3) 1.0333(3) -0.05844(12) 0.0257(8) Uani 1 1 d .
C22 C 0.6615(3) 0.9186(3) 0.04333(12) 0.0248(8) Uani 1 1 d .
H22 H 0.7344 0.8844 0.0434 0.030 Uiso 1 1 calc R
C25 C 0.3579(3) 0.8369(3) 0.05972(14) 0.0384(10) Uani 1 1 d .
H25 H 0.2872 0.8755 0.0607 0.046 Uiso 1 1 calc R
C23 C 0.6518(3) 1.0333(3) 0.03593(12) 0.0247(8) Uani 1 1 d .
C18 C 0.5448(3) 1.0861(3) 0.03779(11) 0.0201(8) Uani 1 1 d .
C26 C 0.6426(3) 0.8372(3) -0.08207(15) 0.0400(10) Uani 1 1 d .
H26 H 0.7132 0.8759 -0.0830 0.048 Uiso 1 1 calc R
C8 C 0.4386(3) 1.3956(3) -0.09160(14) 0.0339(9) Uani 1 1 d .
H8 H 0.4191 1.4375 -0.1189 0.041 Uiso 1 1 calc R
C14 C 0.4344(3) 0.8526(3) -0.07314(13) 0.0282(9) Uani 1 1 d .
C3 C 0.5615(3) 1.3961(3) 0.06897(14) 0.0333(9) Uani 1 1 d .
H3 H 0.5819 1.4382 0.0961 0.040 Uiso 1 1 calc R
C21 C 0.5658(3) 0.8523(3) 0.05066(13) 0.0281(9) Uani 1 1 d .
C17 C 0.2423(3) 1.1024(3) -0.04853(14) 0.0342(9) Uani 1 1 d .
H17A H 0.1784 1.0511 -0.0430 0.051 Uiso 1 1 calc R
H17B H 0.2256 1.1510 -0.0756 0.051 Uiso 1 1 calc R
H17C H 0.2546 1.1495 -0.0207 0.051 Uiso 1 1 calc R
C9 C 0.4365(3) 1.2764(3) -0.09245(13) 0.0281(8) Uani 1 1 d .
H9 H 0.4139 1.2391 -0.1205 0.034 Uiso 1 1 calc R
C7 C 0.4685(3) 1.4501(3) -0.05181(14) 0.0304(9) Uani 1 1 d .
H7 H 0.4682 1.5306 -0.0512 0.036 Uiso 1 1 calc R
C24 C 0.7577(3) 1.1029(3) 0.02637(14) 0.0324(9) Uani 1 1 d .
H24A H 0.8237 1.0526 0.0247 0.049 Uiso 1 1 calc R
H24B H 0.7687 1.1579 0.0518 0.049 Uiso 1 1 calc R
H24C H 0.7492 1.1433 -0.0035 0.049 Uiso 1 1 calc R
C4 C 0.5312(3) 1.4501(3) 0.02948(14) 0.0295(9) Uani 1 1 d .
H4 H 0.5307 1.5306 0.0290 0.035 Uiso 1 1 calc R
C2 C 0.5629(3) 1.2762(3) 0.06996(13) 0.0281(9) Uani 1 1 d .
H2 H 0.5843 1.2387 0.0981 0.034 Uiso 1 1 calc R

loop_
_atom_site_aniso_label
_atom_site_aniso_U_11
_atom_site_aniso_U_22
_atom_site_aniso_U_33
_atom_site_aniso_U_23
_atom_site_aniso_U_13
_atom_site_aniso_U_12
O56 0.0314(16) 0.0494(18) 0.0445(19) -0.0033(14) -0.0034(13) 0.0120(13)
O55 0.0270(15) 0.0414(17) 0.059(2) 0.0081(14) -0.0054(13) 0.0015(12)
O53 0.0282(15) 0.0394(17) 0.060(2) 0.0066(14) 0.0037(14) 0.0003(12)
O54 0.0312(16) 0.0504(18) 0.0453(19) -0.0019(14) 0.0014(13) -0.0129(13)
C49 0.0228(19) 0.022(2) 0.023(2) 0.0001(15) -0.0007(15) 0.0010(15)
C36 0.0179(18) 0.0174(19) 0.031(2) -0.0013(15) 0.0043(15) -0.0011(14)
C41 0.028(2) 0.022(2) 0.020(2) 0.0013(15) 0.0036(15) 0.0012(15)
C30 0.0192(18) 0.0147(18) 0.034(2) -0.0023(15) -0.0044(16) 0.0010(14)
C40 0.022(2) 0.039(2) 0.025(2) 0.0061(18) 0.0003(16) -0.0011(17)
C46 0.029(2) 0.021(2) 0.028(2) -0.0002(16) -0.0036(16) -0.0022(15)
C38 0.031(2) 0.019(2) 0.027(2) 0.0011(15) 0.0016(16) 0.0021(15)
C47 0.034(2) 0.030(2) 0.039(2) 0.0010(18) -0.0036(19) -0.0100(18)
C48 0.022(2) 0.038(2) 0.027(2) 0.0039(18) -0.0007(16) -0.0030(17)
C39 0.033(2) 0.030(2) 0.039(2) 0.0038(18) 0.0027(19) 0.0100(18)
C50 0.023(2) 0.025(2) 0.025(2) 0.0051(15) 0.0004(15) -0.0030(15)
C45 0.026(2) 0.027(2) 0.0157(19) 0.0037(15) 0.0004(15) 0.0003(15)
C42 0.024(2) 0.026(2) 0.028(2) 0.0007(16) -0.0032(15) 0.0010(15)
C31 0.0195(16) 0.0127(16) 0.0314(17) -0.0033(12) 0.0010(16) 0.0002(14)
C32 0.0160(16) 0.0122(16) 0.0410(19) -0.0046(14) 0.0006(17) -0.0004(14)
C43 0.035(2) 0.035(2) 0.030(2) -0.0030(18) 0.0041(18) -0.0112(17)
C51 0.039(3) 0.037(2) 0.027(2) -0.0005(18) -0.0006(18) 0.0126(18)
C33 0.0210(19) 0.020(2) 0.046(3) -0.0057(17) 0.0064(18) 0.0033(15)
C27 0.0216(19) 0.020(2) 0.046(3) -0.0053(17) -0.0042(18) -0.0015(15)
C37 0.0215(19) 0.025(2) 0.023(2) 0.0069(15) -0.0028(15) -0.0011(15)
C35 0.027(2) 0.0221(19) 0.036(2) -0.0002(16) 0.0024(17) -0.0009(15)
C34 0.029(2) 0.030(2) 0.041(3) 0.0039(17) 0.0165(18) 0.0007(16)
C52 0.044(2) 0.024(2) 0.049(3) -0.0010(18) -0.007(2) -0.0012(18)
C29 0.029(2) 0.0225(19) 0.031(2) -0.0016(16) -0.0051(17) -0.0047(15)
C28 0.025(2) 0.031(2) 0.043(3) 0.0013(18) -0.0145(18) -0.0015(16)
C44 0.044(2) 0.023(2) 0.045(3) -0.0048(18) 0.0090(19) 0.0022(17)
O58 0.0511(18) 0.0168(14) 0.061(2) 0.0055(13) -0.0011(15) 0.0062(12)
O59 0.0547(19) 0.0182(14) 0.057(2) -0.0063(13) -0.0014(15) -0.0036(12)
C13 0.025(2) 0.023(2) 0.028(2) -0.0063(16) -0.0019(16) 0.0029(16)
O60 0.0572(19) 0.0288(17) 0.075(2) -0.0172(15) 0.0007(17) 0.0131(13)
C10 0.0136(17) 0.0162(17) 0.029(2) 0.0020(15) 0.0018(15) -0.0010(13)
C1 0.0174(18) 0.0214(18) 0.024(2) 0.0009(15) 0.0026(15) -0.0006(14)
O57 0.060(2) 0.0268(17) 0.072(2) 0.0178(15) -0.0029(16) -0.0146(13)
C12 0.025(2) 0.023(2) 0.027(2) -0.0018(15) 0.0019(16) -0.0052(15)
C20 0.028(2) 0.025(2) 0.025(2) 0.0059(16) -0.0007(16) -0.0031(16)
C19 0.027(2) 0.021(2) 0.024(2) 0.0026(15) 0.0029(16) 0.0044(15)
C11 0.0216(19) 0.0201(18) 0.0166(19) -0.0011(14) -0.0022(15) -0.0044(14)
C6 0.0101(15) 0.0186(16) 0.0318(17) 0.0004(16) 0.0025(12) -0.0016(14)
C5 0.0137(16) 0.0141(16) 0.0423(19) 0.0001(16) 0.0029(14) 0.0002(15)
C15 0.024(2) 0.025(2) 0.030(2) -0.0012(16) 0.0003(16) -0.0109(15)
C16 0.023(2) 0.029(2) 0.025(2) -0.0025(16) 0.0013(15) -0.0023(15)
C22 0.0203(19) 0.025(2) 0.028(2) 0.0018(15) -0.0027(15) 0.0084(15)
C25 0.036(2) 0.034(2) 0.045(3) 0.015(2) -0.0047(19) -0.0064(18)
C23 0.023(2) 0.026(2) 0.025(2) 0.0029(16) -0.0005(15) 0.0044(15)
C18 0.0232(19) 0.0204(19) 0.0167(19) -0.0003(14) -0.0020(15) 0.0017(15)
C26 0.037(2) 0.032(2) 0.051(3) -0.016(2) -0.002(2) 0.0061(18)
C8 0.036(2) 0.024(2) 0.042(3) 0.0175(18) -0.0043(18) 0.0010(16)
C14 0.044(2) 0.0133(19) 0.028(2) -0.0010(15) -0.0001(17) -0.0050(16)
C3 0.033(2) 0.022(2) 0.044(3) -0.0157(18) -0.0068(18) 0.0002(16)
C21 0.040(2) 0.019(2) 0.025(2) 0.0017(15) -0.0002(17) 0.0077(17)
C17 0.025(2) 0.033(2) 0.044(3) -0.0051(18) 0.0030(17) -0.0079(16)
C9 0.029(2) 0.029(2) 0.027(2) 0.0003(16) -0.0009(16) -0.0023(16)
C7 0.024(2) 0.0158(18) 0.052(3) 0.0063(18) -0.0072(18) -0.0026(14)
C24 0.020(2) 0.036(2) 0.041(3) 0.0047(17) 0.0035(16) 0.0035(16)
C4 0.020(2) 0.0147(18) 0.054(3) -0.0080(18) -0.0046(18) 0.0032(14)
C2 0.027(2) 0.029(2) 0.028(2) 0.0006(16) -0.0005(16) 0.0024(16)

loop_
_atom_type_symbol
_atom_type_description
_atom_type_scat_dispersion_real
_atom_type_scat_dispersion_imag
_atom_type_scat_source
C C 0.0033 0.0016 'International Tables Vol C Tables 4.2.6.8 and 6.1.1.4'
H H 0.0000 0.0000 'International Tables Vol C Tables 4.2.6.8 and 6.1.1.4'
O O 0.0106 0.0060 'International Tables Vol C Tables 4.2.6.8 and 6.1.1.4'

loop_
_geom_angle_atom_site_label_1
_geom_angle_atom_site_label_2
_geom_angle_atom_site_label_3
_geom_angle
C48 O55 H55 109.5
C40 O53 H53 109.5
C48 C49 C50 118.2(3)
C48 C49 C51 121.4(3)
C50 C49 C51 120.3(3)
C35 C36 C31 119.1(3)
C35 C36 C45 116.6(3)
C31 C36 C45 124.3(3)
C40 C41 C42 118.1(3)
C40 C41 C43 121.2(3)
C42 C41 C43 120.7(3)
C29 C30 C31 119.0(3)
C29 C30 C37 115.9(3)
C31 C30 C37 125.0(3)
O53 C40 C41 121.6(3)
O53 C40 C39 117.8(3)
C41 C40 C39 120.6(3)
C47 C46 C45 119.9(3)
C47 C46 C52 119.4(3)
C45 C46 C52 120.7(3)
C39 C38 C37 119.6(3)
C39 C38 C44 119.6(3)
C37 C38 C44 120.8(3)
C46 C47 C48 119.4(3)
C46 C47 H47 120.3
C48 C47 H47 120.3
O55 C48 C49 121.7(3)
O55 C48 C47 117.0(3)
C49 C48 C47 121.3(3)
C38 C39 C40 120.4(3)
C38 C39 H39 119.8
C40 C39 H39 119.8
C45 C50 C49 122.0(3)
C45 C50 H50 119.0
C49 C50 H50 119.0
C50 C45 C46 118.9(3)
C50 C45 C36 120.8(3)
C46 C45 C36 119.9(3)
C37 C42 C41 122.3(3)
C37 C42 H42 118.8
C41 C42 H42 118.8
C30 C31 C32 117.9(3)
C30 C31 C36 125.4(3)
C32 C31 C36 116.7(3)
C33 C32 C27 120.2(3)
C33 C32 C31 120.4(3)
C27 C32 C31 119.4(3)
O54 C43 C41 124.1(4)
O54 C43 H43 118.0
C41 C43 H43 118.0
O56 C51 C49 123.3(4)
O56 C51 H51 118.3
C49 C51 H51 118.3
C34 C33 C32 121.9(3)
C34 C33 H33 119.0
C32 C33 H33 119.0
C28 C27 C32 121.9(3)
C28 C27 H27 119.0
C32 C27 H27 119.0
C42 C37 C38 118.9(3)
C42 C37 C30 121.4(3)
C38 C37 C30 119.5(3)
C36 C35 C34 123.6(4)
C36 C35 H35 118.2
C34 C35 H35 118.2
C33 C34 C35 118.3(3)
C33 C34 H34 120.9
C35 C34 H34 120.9
C46 C52 H52A 109.5
C46 C52 H52B 109.5
H52A C52 H52B 109.5
C46 C52 H52C 109.5
H52A C52 H52C 109.5
H52B C52 H52C 109.5
C30 C29 C28 123.0(4)
C30 C29 H29 118.5
C28 C29 H29 118.5
C27 C28 C29 118.6(3)
C27 C28 H28 120.7
C29 C28 H28 120.7
C38 C44 H44A 109.5
C38 C44 H44B 109.5
H44A C44 H44B 109.5
C38 C44 H44C 109.5
H44A C44 H44C 109.5
H44B C44 H44C 109.5
C21 O58 H58 109.5
C14 O59 H59 109.5
C12 C13 C14 118.7(3)
C12 C13 C26 120.0(3)
C14 C13 C26 121.2(3)
C9 C10 C6 119.6(3)
C9 C10 C11 115.4(3)
C6 C10 C11 124.9(3)
C2 C1 C6 119.8(3)
C2 C1 C18 114.8(3)
C6 C1 C18 125.4(3)
C11 C12 C13 121.7(3)
C11 C12 H12 119.2
C13 C12 H12 119.2
C19 C20 C21 118.7(3)
C19 C20 C25 120.5(3)
C21 C20 C25 120.7(3)
C18 C19 C20 122.1(3)
C18 C19 H19 119.0
C20 C19 H19 119.0
C12 C11 C16 118.3(3)
C12 C11 C10 120.5(3)
C16 C11 C10 121.2(3)
C1 C6 C10 126.0(3)
C1 C6 C5 117.1(3)
C10 C6 C5 116.9(3)
C7 C5 C4 119.7(3)
C7 C5 C6 120.4(3)
C4 C5 C6 119.9(3)
C16 C15 C14 120.4(3)
C16 C15 H15 119.8
C14 C15 H15 119.8
C15 C16 C11 120.8(3)
C15 C16 C17 119.1(3)
C11 C16 C17 120.1(3)
C23 C22 C21 120.7(3)
C23 C22 H22 119.7
C21 C22 H22 119.7
O57 C25 C20 124.8(4)
O57 C25 H25 117.6
C20 C25 H25 117.6
C22 C23 C18 120.3(3)
C22 C23 C24 119.4(3)
C18 C23 C24 120.3(3)
C19 C18 C23 118.5(3)
C19 C18 C1 120.9(3)
C23 C18 C1 120.5(3)
O60 C26 C13 124.3(4)
O60 C26 H26 117.9
C13 C26 H26 117.9
C7 C8 C9 119.7(3)
C7 C8 H8 120.2
C9 C8 H8 120.1
O59 C14 C15 118.8(3)
O59 C14 C13 121.2(3)
C15 C14 C13 120.1(3)
C4 C3 C2 119.6(3)
C4 C3 H3 120.2
C2 C3 H3 120.2
O58 C21 C22 119.2(3)
O58 C21 C20 121.2(3)
C22 C21 C20 119.7(3)
C16 C17 H17A 109.5
C16 C17 H17B 109.5
H17A C17 H17B 109.5
C16 C17 H17C 109.5
H17A C17 H17C 109.5
H17B C17 H17C 109.5
C10 C9 C8 122.2(3)
C10 C9 H9 118.9
C8 C9 H9 118.9
C8 C7 C5 121.3(3)
C8 C7 H7 119.4
C5 C7 H7 119.4
C23 C24 H24A 109.5
C23 C24 H24B 109.5
H24A C24 H24B 109.5
C23 C24 H24C 109.5
H24A C24 H24C 109.5
H24B C24 H24C 109.5
C3 C4 C5 121.6(3)
C3 C4 H4 119.2
C5 C4 H4 119.2
C1 C2 C3 121.9(3)
C1 C2 H2 119.1
C3 C2 H2 119.1

loop_
_geom_bond_atom_site_label_1
_geom_bond_atom_site_label_2
_geom_bond_distance
O56 C51 1.242(4)
O55 C48 1.374(4)
O55 H55 0.8400
O53 C40 1.358(4)
O53 H53 0.8400
O54 C43 1.244(4)
C49 C48 1.380(5)
C49 C50 1.410(4)
C49 C51 1.444(5)
C36 C35 1.368(5)
C36 C31 1.453(5)
C36 C45 1.499(4)
C41 C40 1.393(5)
C41 C42 1.411(5)
C41 C43 1.431(5)
C30 C29 1.373(5)
C30 C31 1.431(5)
C30 C37 1.502(4)
C40 C39 1.399(5)
C46 C47 1.392(5)
C46 C45 1.418(5)
C46 C52 1.500(5)
C38 C39 1.386(5)
C38 C37 1.424(5)
C38 C44 1.498(5)
C47 C48 1.400(5)
C47 H47 0.9500
C39 H39 0.9500
C50 C45 1.368(5)
C50 H50 0.9500
C42 C37 1.366(5)
C42 H42 0.9500
C31 C32 1.433(4)
C32 C33 1.406(5)
C32 C27 1.413(5)
C43 H43 0.9500
C51 H51 0.9500
C33 C34 1.359(5)
C33 H33 0.9500
C27 C28 1.351(5)
C27 H27 0.9500
C35 C34 1.398(5)
C35 H35 0.9500
C34 H34 0.9500
C52 H52A 0.9800
C52 H52B 0.9800
C52 H52C 0.9800
C29 C28 1.400(5)
C29 H29 0.9500
C28 H28 0.9500
C44 H44A 0.9800
C44 H44B 0.9800
C44 H44C 0.9800
O58 C21 1.356(4)
O58 H58 0.8400
O59 C14 1.360(4)
O59 H59 0.8400
C13 C12 1.398(5)
C13 C14 1.402(5)
C13 C26 1.439(5)
O60 C26 1.241(4)
C10 C9 1.381(5)
C10 C6 1.434(5)
C10 C11 1.492(4)
C1 C2 1.382(5)
C1 C6 1.429(5)
C1 C18 1.504(4)
O57 C25 1.236(4)
C12 C11 1.382(5)
C12 H12 0.9500
C20 C19 1.385(5)
C20 C21 1.407(5)
C20 C25 1.439(5)
C19 C18 1.377(5)
C19 H19 0.9500
C11 C16 1.408(4)
C6 C5 1.452(4)
C5 C7 1.401(5)
C5 C4 1.410(5)
C15 C16 1.376(5)
C15 C14 1.386(5)
C15 H15 0.9500
C16 C17 1.520(4)
C22 C23 1.373(5)
C22 C21 1.389(5)
C22 H22 0.9500
C25 H25 0.9500
C23 C18 1.409(4)
C23 C24 1.520(4)
C26 H26 0.9500
C8 C7 1.350(5)
C8 C9 1.406(5)
C8 H8 0.9500
C3 C4 1.341(5)
C3 C2 1.415(5)
C3 H3 0.9500
C17 H17A 0.9800
C17 H17B 0.9800
C17 H17C 0.9800
C9 H9 0.9500
C7 H7 0.9500
C24 H24A 0.9800
C24 H24B 0.9800
C24 H24C 0.9800
C4 H4 0.9500
C2 H2 0.9500

loop_
_geom_torsion_atom_site_label_1
_geom_torsion_atom_site_label_2
_geom_torsion_atom_site_label_3
_geom_torsion_atom_site_label_4
_geom_torsion
C42 C41 C40 O53 -179.4(3)
C43 C41 C40 O53 1.2(5)
C42 C41 C40 C39 -1.6(5)
C43 C41 C40 C39 179.1(3)
C45 C46 C47 C48 3.4(6)
C52 C46 C47 C48 -175.4(4)
C50 C49 C48 O55 179.9(3)
C51 C49 C48 O55 0.6(5)
C50 C49 C48 C47 -0.7(5)
C51 C49 C48 C47 -180.0(3)
C46 C47 C48 O55 178.8(3)
C46 C47 C48 C49 -0.7(6)
C37 C38 C39 C40 1.4(6)
C44 C38 C39 C40 -176.2(4)
O53 C40 C39 C38 179.0(3)
C41 C40 C39 C38 1.1(6)
C48 C49 C50 C45 -0.6(5)
C51 C49 C50 C45 178.6(3)
C49 C50 C45 C46 3.3(5)
C49 C50 C45 C36 176.9(3)
C47 C46 C45 C50 -4.6(5)
C52 C46 C45 C50 174.2(3)
C47 C46 C45 C36 -178.3(3)
C52 C46 C45 C36 0.5(5)
C35 C36 C45 C50 -72.7(4)
C31 C36 C45 C50 109.4(4)
C35 C36 C45 C46 100.9(4)
C31 C36 C45 C46 -77.0(4)
C40 C41 C42 C37 -0.4(5)
C43 C41 C42 C37 178.9(3)
C29 C30 C31 C32 -1.5(4)
C37 C30 C31 C32 177.2(3)
C29 C30 C31 C36 178.2(3)
C37 C30 C31 C36 -3.1(5)
C35 C36 C31 C30 178.5(3)
C45 C36 C31 C30 -3.6(5)
C35 C36 C31 C32 -1.8(4)
C45 C36 C31 C32 176.1(3)
C30 C31 C32 C33 -178.9(3)
C36 C31 C32 C33 1.4(4)
C30 C31 C32 C27 0.2(4)
C36 C31 C32 C27 -179.5(3)
C40 C41 C43 O54 3.7(6)
C42 C41 C43 O54 -175.6(4)
C48 C49 C51 O56 3.7(6)
C50 C49 C51 O56 -175.5(4)
C27 C32 C33 C34 -179.0(3)
C31 C32 C33 C34 0.1(5)
C33 C32 C27 C28 -179.5(3)
C31 C32 C27 C28 1.4(5)
C41 C42 C37 C38 2.9(5)
C41 C42 C37 C30 177.4(3)
C39 C38 C37 C42 -3.3(5)
C44 C38 C37 C42 174.2(3)
C39 C38 C37 C30 -178.0(3)
C44 C38 C37 C30 -0.5(5)
C29 C30 C37 C42 -72.4(4)
C31 C30 C37 C42 108.9(4)
C29 C30 C37 C38 102.1(4)
C31 C30 C37 C38 -76.6(4)
C31 C36 C35 C34 0.8(5)
C45 C36 C35 C34 -177.2(3)
C32 C33 C34 C35 -1.1(5)
C36 C35 C34 C33 0.7(5)
C31 C30 C29 C28 1.3(5)
C37 C30 C29 C28 -177.5(3)
C32 C27 C28 C29 -1.6(5)
C30 C29 C28 C27 0.3(5)
C14 C13 C12 C11 1.2(6)
C26 C13 C12 C11 -176.8(3)
C21 C20 C19 C18 1.2(6)
C25 C20 C19 C18 -177.1(3)
C13 C12 C11 C16 -1.6(5)
C13 C12 C11 C10 -179.5(3)
C9 C10 C11 C12 101.0(4)
C6 C10 C11 C12 -81.6(4)
C9 C10 C11 C16 -76.9(4)
C6 C10 C11 C16 100.6(4)
C2 C1 C6 C10 -179.0(3)
C18 C1 C6 C10 2.5(5)
C2 C1 C6 C5 1.4(4)
C18 C1 C6 C5 -177.1(3)
C9 C10 C6 C1 -179.1(3)
C11 C10 C6 C1 3.5(5)
C9 C10 C6 C5 0.5(4)
C11 C10 C6 C5 -176.9(3)
C1 C6 C5 C7 179.4(3)
C10 C6 C5 C7 -0.3(4)
C1 C6 C5 C4 -1.0(4)
C10 C6 C5 C4 179.4(3)
C14 C15 C16 C11 1.6(5)
C14 C15 C16 C17 -178.0(3)
C12 C11 C16 C15 0.2(5)
C10 C11 C16 C15 178.1(3)
C12 C11 C16 C17 179.8(3)
C10 C11 C16 C17 -2.3(5)
C19 C20 C25 O57 178.6(4)
C21 C20 C25 O57 0.3(6)
C21 C22 C23 C18 2.9(5)
C21 C22 C23 C24 -177.9(3)
C20 C19 C18 C23 -1.3(5)
C20 C19 C18 C1 179.8(3)
C22 C23 C18 C19 -0.7(5)
C24 C23 C18 C19 -179.9(3)
C22 C23 C18 C1 178.2(3)
C24 C23 C18 C1 -1.0(5)
C2 C1 C18 C19 100.8(4)
C6 C1 C18 C19 -80.6(4)
C2 C1 C18 C23 -78.1(4)
C6 C1 C18 C23 100.5(4)
C12 C13 C26 O60 178.3(4)
C14 C13 C26 O60 0.4(6)
C16 C15 C14 O59 178.0(3)
C16 C15 C14 C13 -2.0(5)
C12 C13 C14 O59 -179.4(3)
C26 C13 C14 O59 -1.4(5)
C12 C13 C14 C15 0.7(5)
C26 C13 C14 C15 178.6(3)
C23 C22 C21 O58 177.5(3)
C23 C22 C21 C20 -3.0(5)
C19 C20 C21 O58 -179.5(3)
C25 C20 C21 O58 -1.2(5)
C19 C20 C21 C22 1.0(5)
C25 C20 C21 C22 179.2(3)
C6 C10 C9 C8 0.2(5)
C11 C10 C9 C8 177.8(3)
C7 C8 C9 C10 -1.2(5)
C9 C8 C7 C5 1.4(5)
C4 C5 C7 C8 179.7(3)
C6 C5 C7 C8 -0.6(5)
C2 C3 C4 C5 0.3(5)
C7 C5 C4 C3 179.8(3)
C6 C5 C4 C3 0.1(5)
C6 C1 C2 C3 -1.0(5)
C18 C1 C2 C3 177.6(3)
C4 C3 C2 C1 0.2(5)
